data_1568021
loop_
_publ_author_name
'Jiang, Yunjia'
'Wang, Lingyao'
'Yan, Tongan'
'Hu, Jianbo'
'Sun, Wanqi'
'Krishna, Rajamani'
'Wang, Dongmei'
'Gu, Zonglin'
'Liu, Dahuan'
'Cui, Xili'
'Xing, Huabin'
'Zhang, Yuanbin'

_publ_section_title
;
 Insights into the thermodynamic-kinetic synergistic separation of
 propyne/propylene in anion pillared cage MOFs with entropy-enthalpy
 balanced adsorption sites.
;
_journal_issue 2
_journal_name_full 'Chemical science'
_journal_page_first 298
_journal_page_last 309
_journal_paper_doi 10.1039/d2sc05742e
_journal_volume 14
_journal_year 2023
_chemical_formula_moiety 'C120 H96 Cu6 N32, 12(F3 Si0.5)'
_chemical_formula_sum 'C120 H96 Cu6 F36 N32 Si6'
_chemical_formula_weight 3220.06
_space_group_crystal_system cubic
_space_group_IT_number 223
_space_group_name_Hall '-P 4n 2 3'
_space_group_name_H-M_alt 'P m -3 n'
_atom_sites_solution_hydrogens geom
_atom_sites_solution_primary dual
_audit_creation_date 2022-03-29
_audit_creation_method
;
Olex2 1.2
(compiled 2016.08.25 svn.r3337 for OlexSys, GUI svn.r5221)
;
_audit_update_record
;
2022-07-14 deposited with the CCDC.	2022-11-28 downloaded from the CCDC.
;
_cell_angle_alpha 90
_cell_angle_beta 90
_cell_angle_gamma 90
_cell_formula_units_Z 1
_cell_length_a 17.5318(3)
_cell_length_b 17.5318(3)
_cell_length_c 17.5318(3)
_cell_measurement_reflns_used 3072
_cell_measurement_temperature 293(2)
_cell_measurement_theta_max 52.739
_cell_measurement_theta_min 7.351
_cell_volume 5388.64(16)
_computing_cell_refinement 'SAINT V8.38A (?, 2016)'
_computing_data_reduction 'SAINT V8.38A (?, 2016)'
_computing_molecular_graphics 'Olex2 (Dolomanov et al., 2009)'
_computing_publication_material 'Olex2 (Dolomanov et al., 2009)'
_computing_structure_refinement 'ShelXL (Sheldrick, 2015)'
_computing_structure_solution 'ShelXT (Sheldrick, 2015)'
_diffrn_ambient_temperature 293.15
_diffrn_measured_fraction_theta_full 0.998
_diffrn_measured_fraction_theta_max 0.998
_diffrn_measurement_device_type 'Bruker APEX-II CCD'
_diffrn_measurement_method '\f and \w scans'
_diffrn_radiation_type MoK\a
_diffrn_radiation_wavelength 0.71073
_diffrn_reflns_av_R_equivalents 0.0831
_diffrn_reflns_av_unetI/netI 0.0269
_diffrn_reflns_Laue_measured_fraction_full 0.998
_diffrn_reflns_Laue_measured_fraction_max 0.998
_diffrn_reflns_limit_h_max 19
_diffrn_reflns_limit_h_min -22
_diffrn_reflns_limit_k_max 22
_diffrn_reflns_limit_k_min -17
_diffrn_reflns_limit_l_max 22
_diffrn_reflns_limit_l_min -22
_diffrn_reflns_number 20402
_diffrn_reflns_point_group_measured_fraction_full 0.998
_diffrn_reflns_point_group_measured_fraction_max 0.998
_diffrn_reflns_theta_full 26.000
_diffrn_reflns_theta_max 27.473
_diffrn_reflns_theta_min 2.598
_diffrn_standards_number 0
_exptl_absorpt_coefficient_mu 0.684
_exptl_absorpt_correction_T_max 0.7456
_exptl_absorpt_correction_T_min 0.6632
_exptl_absorpt_correction_type multi-scan
_exptl_absorpt_process_details
;
SADABS-2016/2 (Bruker,2016/2) was used for absorption correction.
wR2(int) was 0.0896 before and 0.0710 after correction.
The Ratio of minimum to maximum transmission is 0.8895.
The \l/2 correction factor is Not present.
;
_exptl_crystal_colour 'clear dark violet'
_exptl_crystal_colour_lustre clear
_exptl_crystal_colour_modifier dark
_exptl_crystal_colour_primary violet
_exptl_crystal_density_diffrn 0.992
_exptl_crystal_description block
_exptl_crystal_F_000 1622
_exptl_crystal_size_max 0.162
_exptl_crystal_size_mid 0.161
_exptl_crystal_size_min 0.122
_refine_diff_density_max 0.971
_refine_diff_density_min -0.531
_refine_diff_density_rms 0.081
_refine_ls_extinction_method none
_refine_ls_goodness_of_fit_ref 1.133
_refine_ls_hydrogen_treatment constr
_refine_ls_matrix_type full
_refine_ls_number_parameters 49
_refine_ls_number_reflns 1142
_refine_ls_number_restraints 0
_refine_ls_restrained_S_all 1.133
_refine_ls_R_factor_all 0.0632
_refine_ls_R_factor_gt 0.0530
_refine_ls_shift/su_max 0.000
_refine_ls_shift/su_mean 0.000
_refine_ls_structure_factor_coef Fsqd
_refine_ls_weighting_details 'w=1/[\s^2^(Fo^2^)+(0.0940P)^2^+6.3400P] where P=(Fo^2^+2Fc^2^)/3'
_refine_ls_weighting_scheme calc
_refine_ls_wR_factor_gt 0.1725
_refine_ls_wR_factor_ref 0.1813
_reflns_Friedel_coverage 0.000
_reflns_number_gt 887
_reflns_number_total 1142
_reflns_threshold_expression 'I > 2\s(I)'
_cod_data_source_file d2sc05742e3.cif
_cod_data_source_block 2022032901_0m_b
_cod_depositor_comments 'Adding full bibliography for 1568021--1568024.cif.'
_cod_original_cell_volume 5388.6(3)
_cod_database_code 1568021
_shelx_space_group_comment
;
The symmetry employed for this shelxl refinement is uniquely defined
by the following loop, which should always be used as a source of
symmetry information in preference to the above space-group names.
They are only intended as comments.
;
_shelx_estimated_absorpt_t_max 0.921
_shelx_estimated_absorpt_t_min 0.897
_olex2_refinement_description
;
1. Fixed Uiso
 At 1.2 times of:
  All C(H) groups
2. Uiso/Uaniso restraints and constraints
Uanis(F1) = Uanis(F0)
3. Others
 Sof(F0)=0.5*(1-FVAR(2))
 Sof(F1)=0.5*FVAR(2)
4.a Aromatic/amide H refined with riding coordinates:
 C007(H007), C008(H008)
;
_shelx_shelxl_version_number 2014/7
_olex2_submission_special_instructions 'No special instructions were received'

loop_
_space_group_symop_operation_xyz
'x, y, z'
'-x, -y, z'
'-x, y, -z'
'x, -y, -z'
'z, x, y'
'z, -x, -y'
'-z, -x, y'
'-z, x, -y'
'y, z, x'
'-y, z, -x'
'y, -z, -x'
'-y, -z, x'
'y+1/2, x+1/2, -z+1/2'
'-y+1/2, -x+1/2, -z+1/2'
'y+1/2, -x+1/2, z+1/2'
'-y+1/2, x+1/2, z+1/2'
'x+1/2, z+1/2, -y+1/2'
'-x+1/2, z+1/2, y+1/2'
'-x+1/2, -z+1/2, -y+1/2'
'x+1/2, -z+1/2, y+1/2'
'z+1/2, y+1/2, -x+1/2'
'z+1/2, -y+1/2, x+1/2'
'-z+1/2, y+1/2, x+1/2'
'-z+1/2, -y+1/2, -x+1/2'
'-x, -y, -z'
'x, y, -z'
'x, -y, z'
'-x, y, z'
'-z, -x, -y'
'-z, x, y'
'z, x, -y'
'z, -x, y'
'-y, -z, -x'
'y, -z, x'
'-y, z, x'
'y, z, -x'
'-y-1/2, -x-1/2, z-1/2'
'y-1/2, x-1/2, z-1/2'
'-y-1/2, x-1/2, -z-1/2'
'y-1/2, -x-1/2, -z-1/2'
'-x-1/2, -z-1/2, y-1/2'
'x-1/2, -z-1/2, -y-1/2'
'x-1/2, z-1/2, y-1/2'
'-x-1/2, z-1/2, -y-1/2'
'-z-1/2, -y-1/2, x-1/2'
'-z-1/2, y-1/2, -x-1/2'
'z-1/2, -y-1/2, -x-1/2'
'z-1/2, y-1/2, x-1/2'

loop_
_atom_site_label
_atom_site_type_symbol
_atom_site_fract_x
_atom_site_fract_y
_atom_site_fract_z
_atom_site_U_iso_or_equiv
_atom_site_adp_type
_atom_site_occupancy
_atom_site_site_symmetry_order
_atom_site_calc_flag
_atom_site_refinement_flags_posn
_atom_site_refinement_flags_adp
_atom_site_refinement_flags_occupancy
_atom_site_disorder_assembly
_atom_site_disorder_group
Cu01 Cu 0.0000 0.5000 0.7500 0.0310(4) Uani 1 8 d S T P . .
Si02 Si 0.0000 0.5000 0.5000 0.0262(5) Uani 1 8 d S T P . .
F003 F 0.0000 0.5000 0.5976(2) 0.0361(8) Uani 1 4 d S T P A .
N004 N 0.08106(13) 0.58106(13) 0.7500 0.0316(8) Uani 1 2 d S T P . .
N005 N 0.2500 0.7500 0.7500 0.0341(14) Uani 1 6 d S T P . .
C006 C 0.19326(15) 0.69326(15) 0.7500 0.0297(9) Uani 1 2 d S T P . .
C007 C 0.1065(2) 0.6111(2) 0.81470(19) 0.0457(9) Uani 1 1 d . . . . .
H007 H 0.0856 0.5942 0.8604 0.055 Uiso 1 1 calc R . . . .
C008 C 0.1625(2) 0.6663(2) 0.81718(18) 0.0467(9) Uani 1 1 d . . . . .
H008 H 0.1793 0.6852 0.8638 0.056 Uiso 1 1 calc R . . . .
F0 F -0.0847(5) 0.4557(5) 0.5000 0.073(2) Uani 0.531(8) 2 d S T P A 2
F1 F -0.0431(6) 0.4152(6) 0.5000 0.073(2) Uani 0.469(8) 2 d S T P A 1

loop_
_atom_site_aniso_label
_atom_site_aniso_U_11
_atom_site_aniso_U_22
_atom_site_aniso_U_33
_atom_site_aniso_U_23
_atom_site_aniso_U_13
_atom_site_aniso_U_12
Cu01 0.0171(4) 0.0171(4) 0.0589(7) 0.000 0.000 0.000
Si02 0.0264(10) 0.0277(11) 0.0246(10) 0.000 0.000 0.000
F003 0.0371(19) 0.046(2) 0.0254(16) 0.000 0.000 0.000
N004 0.0260(10) 0.0260(10) 0.043(2) 0.0048(11) -0.0048(11) -0.0030(13)
N005 0.0341(14) 0.0341(14) 0.0341(14) 0.0166(17) -0.0166(17) -0.0166(17)
C006 0.0289(12) 0.0289(12) 0.031(2) 0.0111(13) -0.0111(13) -0.0101(15)
C007 0.052(2) 0.050(2) 0.0346(17) -0.0001(15) 0.0072(15) -0.0280(17)
C008 0.057(2) 0.056(2) 0.0266(15) 0.0021(15) -0.0040(15) -0.0314(17)
F0 0.081(5) 0.090(5) 0.049(2) 0.000 0.000 -0.054(3)
F1 0.081(5) 0.090(5) 0.049(2) 0.000 0.000 -0.054(3)

loop_
_atom_type_symbol
_atom_type_description
_atom_type_scat_dispersion_real
_atom_type_scat_dispersion_imag
_atom_type_scat_source
C C 0.0033 0.0016 'International Tables Vol C Tables 4.2.6.8 and 6.1.1.4'
H H 0.0000 0.0000 'International Tables Vol C Tables 4.2.6.8 and 6.1.1.4'
Cu Cu 0.3201 1.2651 'International Tables Vol C Tables 4.2.6.8 and 6.1.1.4'
F F 0.0171 0.0103 'International Tables Vol C Tables 4.2.6.8 and 6.1.1.4'
N N 0.0061 0.0033 'International Tables Vol C Tables 4.2.6.8 and 6.1.1.4'
Si Si 0.0817 0.0704 'International Tables Vol C Tables 4.2.6.8 and 6.1.1.4'

loop_
_geom_angle_atom_site_label_1
_geom_angle_atom_site_label_2
_geom_angle_atom_site_label_3
_geom_angle
_geom_angle_site_symmetry_1
_geom_angle_site_symmetry_3
_geom_angle_publ_flag
N004 Cu01 N004 180.0 . 2_565 ?
N004 Cu01 N004 90.0 2_565 28 ?
N004 Cu01 N004 90.0 2_565 27_565 ?
N004 Cu01 N004 180.0 28 27_565 ?
N004 Cu01 N004 90.0 . 27_565 ?
N004 Cu01 N004 90.000(1) . 28 ?
F003 Si02 F003 180.0 25_566 . ?
F0 Si02 F003 90.0 . . ?
F0 Si02 F003 90.0 3_556 25_566 ?
F0 Si02 F003 90.0 . 25_566 ?
F0 Si02 F003 90.0 27_565 . ?
F0 Si02 F003 90.0 3_556 . ?
F0 Si02 F003 90.0 27_565 25_566 ?
F0 Si02 F003 90.0 25_566 . ?
F0 Si02 F003 90.0 25_566 25_566 ?
F0 Si02 F0 180.0 27_565 3_556 ?
F0 Si02 F0 55.2(8) 27_565 . ?
F0 Si02 F0 55.2(8) 25_566 3_556 ?
F0 Si02 F0 180.0(5) 25_566 . ?
F0 Si02 F0 124.8(8) 25_566 27_565 ?
F0 Si02 F0 124.8(8) 3_556 . ?
F1 Si02 F003 90.000(1) 25_566 25_566 ?
F1 Si02 F003 90.0 27_565 25_566 ?
F1 Si02 F003 90.0 . . ?
F1 Si02 F003 90.0 27_565 . ?
F1 Si02 F003 90.0 . 25_566 ?
F1 Si02 F003 90.0 25_566 . ?
F1 Si02 F003 90.0 3_556 . ?
F1 Si02 F003 90.0 3_556 25_566 ?
F1 Si02 F1 180.0 27_565 3_556 ?
F1 Si02 F1 126.1(9) 25_566 3_556 ?
F1 Si02 F1 53.9(9) 3_556 . ?
F1 Si02 F1 53.9(9) 25_566 27_565 ?
F1 Si02 F1 180.0 25_566 . ?
F1 Si02 F1 126.1(9) 27_565 . ?
C007 N004 Cu01 121.21(18) 13_456 . ?
C007 N004 Cu01 121.21(18) . . ?
C007 N004 C007 117.6(4) 13_456 . ?
C006 N005 C006 120.0 10_656 7_665 ?
C006 N005 C006 120.0 10_656 . ?
C006 N005 C006 120.0 7_665 . ?
C008 C006 N005 121.27(18) 13_456 . ?
C008 C006 N005 121.28(18) . . ?
C008 C006 C008 117.5(4) . 13_456 ?
N004 C007 H007 118.5 . . ?
N004 C007 C008 123.0(3) . . ?
C008 C007 H007 118.5 . . ?
C006 C008 H008 120.3 . . ?
C007 C008 C006 119.5(3) . . ?
C007 C008 H008 120.3 . . ?
F0 F0 Si02 62.4(4) 27_565 . ?
F1 F1 Si02 63.1(4) 3_556 . ?

loop_
_geom_bond_atom_site_label_1
_geom_bond_atom_site_label_2
_geom_bond_distance
_geom_bond_site_symmetry_2
_geom_bond_publ_flag
Cu01 N004 2.010(3) . ?
Cu01 N004 2.010(3) 2_565 ?
Cu01 N004 2.010(3) 27_565 ?
Cu01 N004 2.010(3) 28 ?
Si02 F003 1.710(3) . ?
Si02 F003 1.710(3) 25_566 ?
Si02 F0 1.675(7) 25_566 ?
Si02 F0 1.675(7) . ?
Si02 F0 1.675(7) 27_565 ?
Si02 F0 1.675(7) 3_556 ?
Si02 F1 1.668(9) 27_565 ?
Si02 F1 1.668(9) 3_556 ?
Si02 F1 1.668(9) 25_566 ?
Si02 F1 1.668(9) . ?
N004 C007 1.328(4) 13_456 ?
N004 C007 1.328(4) . ?
N005 C006 1.407(4) . ?
N005 C006 1.407(4) 10_656 ?
N005 C006 1.407(4) 7_665 ?
C006 C008 1.379(4) . ?
C006 C008 1.379(4) 13_456 ?
C007 H007 0.9300 . ?
C007 C008 1.378(4) . ?
C008 H008 0.9300 . ?
F0 F0 1.552(19) 27_565 ?
F1 F1 1.51(2) 3_556 ?

loop_
_geom_torsion_atom_site_label_1
_geom_torsion_atom_site_label_2
_geom_torsion_atom_site_label_3
_geom_torsion_atom_site_label_4
_geom_torsion
_geom_torsion_site_symmetry_1
_geom_torsion_site_symmetry_2
_geom_torsion_site_symmetry_3
_geom_torsion_site_symmetry_4
_geom_torsion_publ_flag
Cu01 N004 C007 C008 179.4(3) . . . . ?
F003 Si02 F0 F0 90.0 . . . 27_565 ?
F003 Si02 F0 F0 -90.000(0) 25_566 . . 27_565 ?
F003 Si02 F1 F1 90.0 25_566 . . 3_556 ?
F003 Si02 F1 F1 -90.0 . . . 3_556 ?
N004 C007 C008 C006 1.2(6) . . . . ?
N005 C006 C008 C007 179.4(3) . . . . ?
C006 N005 C006 C008 -142.43(19) 10_656 . . 13_456 ?
C006 N005 C006 C008 -142.43(19) 7_665 . . . ?
C006 N005 C006 C008 37.57(19) 10_656 . . . ?
C006 N005 C006 C008 37.57(19) 7_665 . . 13_456 ?
C007 N004 C007 C008 -0.6(3) 13_456 . . . ?
C008 C006 C008 C007 -0.6(3) 13_456 . . . ?
F0 Si02 F0 F0 180.0 3_556 . . 27_565 ?
F1 Si02 F1 F1 180.0 27_565 . . 3_556 ?

loop_
_smtbx_masks_void_nr
_smtbx_masks_void_average_x
_smtbx_masks_void_average_y
_smtbx_masks_void_average_z
_smtbx_masks_void_volume
_smtbx_masks_void_count_electrons
_smtbx_masks_void_content
1 0.020 -0.262 -0.284 2802.7 1122.0 ?
